data_4337031
loop_
_publ_author_name
'Chung-Yen Lu'
'Wen-Feng Liaw'

_publ_section_title
;
 Formation Pathway of Roussin's Red Ester (RRE) via the Reaction of a
 {Fe(NO)2}10 Dinitrosyliron Complex (DNIC) and Thiol: Facile Synthetic
 Route for Synthesizing Cysteine-Containing DNIC
;
_journal_name_full 'Inorganic Chemistry'
_journal_page_first 13918
_journal_page_last 13926
_journal_paper_doi 10.1021/ic402364p
_journal_volume 52
_journal_year 2013
_chemical_formula_moiety 'C16 H36 Fe2 N6 O10 S2'
_chemical_formula_sum 'C16 H36 Fe2 N6 O10 S2'
_chemical_formula_weight 648.33
_chemical_name_systematic
;
 ?
;
_space_group_IT_number 2
_symmetry_cell_setting triclinic
_symmetry_space_group_name_Hall '-P 1'
_symmetry_space_group_name_H-M 'P -1'
_atom_sites_solution_hydrogens geom
_atom_sites_solution_primary direct
_atom_sites_solution_secondary difmap
_audit_creation_method SHELXL-97
_cell_angle_alpha 69.492(4)
_cell_angle_beta 73.004(4)
_cell_angle_gamma 69.942(4)
_cell_formula_units_Z 2
_cell_length_a 9.002(2)
_cell_length_b 11.907(3)
_cell_length_c 15.175(4)
_cell_measurement_reflns_used 0
_cell_measurement_temperature 200(2)
_cell_measurement_theta_max 0
_cell_measurement_theta_min 0
_cell_volume 1403.4(6)
_computing_molecular_graphics 'Ortep-3 for Windows (Farrugia, 1997)'
_computing_publication_material 'WinGX publication routines (Farrugia, 1999)'
_computing_structure_refinement 'SHELXL-97 (Sheldrick, 1997)'
_computing_structure_solution 'SHELXS-86 (Sheldrick, 1986)'
_diffrn_ambient_temperature 200(2)
_diffrn_measured_fraction_theta_full 0.977
_diffrn_measured_fraction_theta_max 0.977
_diffrn_radiation_monochromator graphite
_diffrn_radiation_source 'fine-focus sealed tube'
_diffrn_radiation_type MoK\a
_diffrn_radiation_wavelength 0.71073
_diffrn_reflns_av_R_equivalents 0.0296
_diffrn_reflns_av_sigmaI/netI 0.0412
_diffrn_reflns_limit_h_max 7
_diffrn_reflns_limit_h_min -10
_diffrn_reflns_limit_k_max 14
_diffrn_reflns_limit_k_min -13
_diffrn_reflns_limit_l_max 16
_diffrn_reflns_limit_l_min -18
_diffrn_reflns_number 11294
_diffrn_reflns_theta_full 25.00
_diffrn_reflns_theta_max 25.00
_diffrn_reflns_theta_min 1.46
_exptl_absorpt_coefficient_mu 1.239
_exptl_absorpt_correction_T_max 0.8555
_exptl_absorpt_correction_T_min 0.6781
_exptl_absorpt_correction_type multi-scan
_exptl_crystal_colour green(dark)
_exptl_crystal_density_diffrn 1.534
_exptl_crystal_description prism
_exptl_crystal_F_000 676
_exptl_crystal_size_max 0.34
_exptl_crystal_size_mid 0.26
_exptl_crystal_size_min 0.13
_refine_diff_density_max 1.529
_refine_diff_density_min -0.582
_refine_diff_density_rms 0.149
_refine_ls_extinction_method none
_refine_ls_goodness_of_fit_ref 0.926
_refine_ls_hydrogen_treatment constr
_refine_ls_matrix_type full
_refine_ls_number_parameters 325
_refine_ls_number_reflns 4836
_refine_ls_number_restraints 0
_refine_ls_restrained_S_all 0.926
_refine_ls_R_factor_all 0.0730
_refine_ls_R_factor_gt 0.0608
_refine_ls_shift/su_max 0.001
_refine_ls_shift/su_mean 0.000
_refine_ls_structure_factor_coef Fsqd
_refine_ls_weighting_details 'calc w=1/[\s^2^(Fo^2^)+(0.1518P)^2^+6.4578P] where P=(Fo^2^+2Fc^2^)/3'
_refine_ls_weighting_scheme calc
_refine_ls_wR_factor_gt 0.2165
_refine_ls_wR_factor_ref 0.2297
_reflns_number_gt 3794
_reflns_number_total 4836
_reflns_threshold_expression >2sigma(I)
_cod_data_source_file ic402364p_si_002_2.cif
_cod_data_source_block complex_2
_cod_original_cell_volume 1403.5(6)
_cod_database_code 4337031

loop_
_symmetry_equiv_pos_as_xyz
'x, y, z'
'-x, -y, -z'

loop_
_atom_site_label
_atom_site_type_symbol
_atom_site_fract_x
_atom_site_fract_y
_atom_site_fract_z
_atom_site_U_iso_or_equiv
_atom_site_adp_type
_atom_site_occupancy
_atom_site_symmetry_multiplicity
_atom_site_calc_flag
_atom_site_refinement_flags
C1 C 0.2836(8) 0.4707(5) 0.3491(4) 0.0369(13) Uani 1 1 d .
H1A H 0.3197 0.4828 0.4000 0.044 Uiso 1 1 calc R
H1B H 0.1664 0.4785 0.3692 0.044 Uiso 1 1 calc R
C2 C 0.3721(8) 0.3418(5) 0.3368(5) 0.0425(15) Uani 1 1 d .
H2A H 0.4867 0.3386 0.3074 0.051 Uiso 1 1 calc R
H2B H 0.3683 0.2800 0.4006 0.051 Uiso 1 1 calc R
C3 C 0.2299(7) 1.0197(5) 0.1606(4) 0.0356(13) Uani 1 1 d .
H3A H 0.3092 1.0575 0.1646 0.043 Uiso 1 1 calc R
H3B H 0.2759 0.9823 0.1064 0.043 Uiso 1 1 calc R
C4 C 0.0748(9) 1.1199(6) 0.1425(6) 0.0560(18) Uani 1 1 d .
H4A H 0.0991 1.1803 0.0797 0.067 Uiso 1 1 calc R
H4B H -0.0014 1.0805 0.1371 0.067 Uiso 1 1 calc R
C5 C 0.2747(7) -0.0017(5) 0.4671(4) 0.0338(12) Uani 1 1 d .
H5A H 0.3222 -0.0667 0.5207 0.041 Uiso 1 1 calc R
H5B H 0.2306 -0.0413 0.4367 0.041 Uiso 1 1 calc R
C6 C 0.1424(7) 0.0964(6) 0.5046(4) 0.0364(13) Uani 1 1 d .
H6A H 0.0664 0.0574 0.5587 0.044 Uiso 1 1 calc R
H6B H 0.1880 0.1423 0.5286 0.044 Uiso 1 1 calc R
C7 C -0.0651(7) 0.2777(6) 0.4624(4) 0.0407(14) Uani 1 1 d .
H7A H -0.0176 0.3301 0.4785 0.049 Uiso 1 1 calc R
H7B H -0.1380 0.2424 0.5207 0.049 Uiso 1 1 calc R
C8 C -0.1588(7) 0.3559(6) 0.3832(4) 0.0419(15) Uani 1 1 d .
H8A H -0.2027 0.3030 0.3652 0.050 Uiso 1 1 calc R
H8B H -0.2501 0.4214 0.4053 0.050 Uiso 1 1 calc R
C9 C -0.1347(7) 0.4875(5) 0.2249(4) 0.0385(14) Uani 1 1 d .
H9A H -0.2284 0.5522 0.2464 0.046 Uiso 1 1 calc R
H9B H -0.1744 0.4360 0.2029 0.046 Uiso 1 1 calc R
C10 C -0.0196(7) 0.5474(5) 0.1447(4) 0.0325(12) Uani 1 1 d .
H10A H -0.0764 0.6051 0.0923 0.039 Uiso 1 1 calc R
H10B H 0.0230 0.5963 0.1676 0.039 Uiso 1 1 calc R
C11 C 0.2208(7) 0.5084(6) 0.0307(4) 0.0391(14) Uani 1 1 d .
H11A H 0.2685 0.5566 0.0511 0.047 Uiso 1 1 calc R
H11B H 0.1637 0.5658 -0.0217 0.047 Uiso 1 1 calc R
C12 C 0.3509(7) 0.4067(7) -0.0043(4) 0.0446(15) Uani 1 1 d .
H12A H 0.3025 0.3532 -0.0183 0.053 Uiso 1 1 calc R
H12B H 0.4201 0.4430 -0.0643 0.053 Uiso 1 1 calc R
C13 C 0.5574(7) 0.2277(6) 0.0422(4) 0.0408(14) Uani 1 1 d .
H13A H 0.6294 0.2536 -0.0199 0.049 Uiso 1 1 calc R
H13B H 0.4990 0.1754 0.0351 0.049 Uiso 1 1 calc R
C14 C 0.6561(7) 0.1536(6) 0.1191(4) 0.0403(14) Uani 1 1 d .
H14A H 0.7418 0.0839 0.0988 0.048 Uiso 1 1 calc R
H14B H 0.7079 0.2074 0.1300 0.048 Uiso 1 1 calc R
C15 C 0.6379(7) 0.0238(5) 0.2794(4) 0.0354(13) Uani 1 1 d .
H15A H 0.6807 0.0709 0.3039 0.042 Uiso 1 1 calc R
H15B H 0.7297 -0.0390 0.2542 0.042 Uiso 1 1 calc R
C16 C 0.5233(7) -0.0388(5) 0.3582(4) 0.0314(12) Uani 1 1 d .
H16A H 0.4772 -0.0827 0.3326 0.038 Uiso 1 1 calc R
H16B H 0.5814 -0.1011 0.4086 0.038 Uiso 1 1 calc R
N1 N 0.0569(6) 0.8258(4) 0.1300(3) 0.0319(10) Uani 1 1 d .
N2 N -0.0433(6) 0.7124(4) 0.3310(3) 0.0328(10) Uani 1 1 d .
N3 N 0.5526(6) 0.7828(4) 0.1757(4) 0.0353(11) Uani 1 1 d .
N4 N 0.4584(5) 0.6724(4) 0.3791(3) 0.0322(10) Uani 1 1 d .
N5 N 0.3012(5) 0.3075(4) 0.2753(3) 0.0346(11) Uani 1 1 d .
H5C H 0.2174 0.3603 0.2510 0.042 Uiso 1 1 calc R
H5D H 0.3433 0.2346 0.2634 0.042 Uiso 1 1 calc R
N6 N -0.0031(9) 1.1858(6) 0.2101(6) 0.085(2) Uani 1 1 d .
H6C H 0.0378 1.1687 0.2608 0.102 Uiso 1 1 calc R
H6D H -0.0934 1.2447 0.2022 0.102 Uiso 1 1 calc R
O1 O 0.0046(6) 0.8670(5) 0.0595(3) 0.0547(12) Uani 1 1 d .
O2 O -0.1509(6) 0.6764(5) 0.3856(4) 0.0624(14) Uani 1 1 d .
O3 O 0.6552(6) 0.8246(5) 0.1195(4) 0.0660(15) Uani 1 1 d .
O4 O 0.5046(6) 0.6431(5) 0.4515(3) 0.0541(13) Uani 1 1 d .
O5 O 0.3969(4) 0.0517(3) 0.3981(3) 0.0302(8) Uani 1 1 d .
O6 O 0.0592(5) 0.1802(4) 0.4305(3) 0.0367(9) Uani 1 1 d .
O7 O -0.0531(4) 0.4108(4) 0.3030(3) 0.0343(9) Uani 1 1 d .
O8 O 0.1102(5) 0.4553(3) 0.1094(3) 0.0326(9) Uani 1 1 d .
O9 O 0.4454(5) 0.3343(4) 0.0673(3) 0.0392(10) Uani 1 1 d .
O10 O 0.5525(4) 0.1068(4) 0.2047(3) 0.0348(9) Uani 1 1 d .
S1 S 0.32240(16) 0.59181(12) 0.23580(9) 0.0271(3) Uani 1 1 d .
S2 S 0.19365(15) 0.89702(12) 0.27320(9) 0.0261(3) Uani 1 1 d .
Fe1 Fe 0.09899(8) 0.76249(7) 0.24034(5) 0.0253(3) Uani 1 1 d .
Fe2 Fe 0.41641(8) 0.72941(6) 0.26872(5) 0.0258(3) Uani 1 1 d .

loop_
_atom_site_aniso_label
_atom_site_aniso_U_11
_atom_site_aniso_U_22
_atom_site_aniso_U_33
_atom_site_aniso_U_23
_atom_site_aniso_U_13
_atom_site_aniso_U_12
C1 0.052(4) 0.030(3) 0.031(3) -0.005(2) -0.011(3) -0.015(3)
C2 0.054(4) 0.023(3) 0.055(4) -0.004(3) -0.030(3) -0.007(3)
C3 0.039(3) 0.025(3) 0.042(3) -0.002(2) -0.011(3) -0.012(2)
C4 0.057(4) 0.032(3) 0.078(5) -0.009(3) -0.029(4) -0.003(3)
C5 0.037(3) 0.035(3) 0.025(3) -0.001(2) -0.008(2) -0.012(2)
C6 0.038(3) 0.041(3) 0.025(3) -0.005(2) -0.007(2) -0.007(3)
C7 0.032(3) 0.049(4) 0.029(3) -0.009(3) 0.004(2) -0.005(3)
C8 0.027(3) 0.050(4) 0.035(3) -0.010(3) 0.000(2) -0.002(3)
C9 0.029(3) 0.034(3) 0.041(3) -0.008(3) -0.014(2) 0.009(2)
C10 0.038(3) 0.024(3) 0.033(3) -0.006(2) -0.014(2) -0.001(2)
C11 0.039(3) 0.040(3) 0.029(3) 0.003(2) -0.008(2) -0.010(3)
C12 0.038(3) 0.061(4) 0.025(3) -0.008(3) -0.007(2) -0.004(3)
C13 0.029(3) 0.052(4) 0.031(3) -0.008(3) 0.001(2) -0.008(3)
C14 0.023(3) 0.050(4) 0.037(3) -0.011(3) 0.000(2) -0.005(3)
C15 0.025(3) 0.033(3) 0.042(3) -0.011(3) -0.010(2) 0.003(2)
C16 0.033(3) 0.022(3) 0.036(3) -0.010(2) -0.010(2) 0.003(2)
N1 0.035(2) 0.027(2) 0.032(2) -0.0062(19) -0.007(2) -0.0089(19)
N2 0.029(2) 0.030(2) 0.041(3) -0.017(2) -0.001(2) -0.007(2)
N3 0.027(2) 0.030(3) 0.044(3) -0.016(2) 0.002(2) -0.004(2)
N4 0.029(2) 0.028(2) 0.038(3) -0.003(2) -0.010(2) -0.0093(19)
N5 0.037(3) 0.026(2) 0.041(3) -0.010(2) -0.016(2) -0.002(2)
N6 0.087(5) 0.060(4) 0.113(6) -0.039(4) -0.045(5) 0.013(4)
O1 0.062(3) 0.062(3) 0.037(2) 0.002(2) -0.023(2) -0.019(2)
O2 0.047(3) 0.073(4) 0.070(3) -0.031(3) 0.021(3) -0.035(3)
O3 0.051(3) 0.067(3) 0.073(3) -0.023(3) 0.022(3) -0.032(3)
O4 0.046(3) 0.068(3) 0.042(3) 0.004(2) -0.020(2) -0.019(2)
O5 0.0283(19) 0.0229(18) 0.035(2) -0.0090(15) -0.0036(16) -0.0027(15)
O6 0.034(2) 0.042(2) 0.0257(19) -0.0097(17) -0.0054(16) 0.0000(18)
O7 0.0257(19) 0.040(2) 0.0294(19) -0.0068(17) -0.0055(16) -0.0019(16)
O8 0.033(2) 0.0253(19) 0.033(2) -0.0081(16) -0.0036(16) -0.0027(16)
O9 0.034(2) 0.047(2) 0.030(2) -0.0070(18) -0.0080(17) -0.0062(18)
O10 0.0224(18) 0.038(2) 0.035(2) -0.0059(17) -0.0053(16) -0.0007(16)
S1 0.0319(7) 0.0221(7) 0.0264(7) -0.0095(5) -0.0020(5) -0.0066(5)
S2 0.0254(7) 0.0243(7) 0.0293(7) -0.0117(5) -0.0036(5) -0.0048(5)
Fe1 0.0248(4) 0.0242(4) 0.0276(4) -0.0096(3) -0.0044(3) -0.0056(3)
Fe2 0.0225(4) 0.0231(4) 0.0307(5) -0.0091(3) -0.0037(3) -0.0043(3)

loop_
_atom_type_symbol
_atom_type_description
_atom_type_scat_dispersion_real
_atom_type_scat_dispersion_imag
_atom_type_scat_source
C C 0.0033 0.0016 'International Tables Vol C Tables 4.2.6.8 and 6.1.1.4'
H H 0.0000 0.0000 'International Tables Vol C Tables 4.2.6.8 and 6.1.1.4'
N N 0.0061 0.0033 'International Tables Vol C Tables 4.2.6.8 and 6.1.1.4'
O O 0.0106 0.0060 'International Tables Vol C Tables 4.2.6.8 and 6.1.1.4'
S S 0.1246 0.1234 'International Tables Vol C Tables 4.2.6.8 and 6.1.1.4'
Fe Fe 0.3463 0.8444 'International Tables Vol C Tables 4.2.6.8 and 6.1.1.4'

loop_
_geom_angle_atom_site_label_1
_geom_angle_atom_site_label_2
_geom_angle_atom_site_label_3
_geom_angle
C2 C1 S1 110.8(4)
C2 C1 H1A 109.5
S1 C1 H1A 109.5
C2 C1 H1B 109.5
S1 C1 H1B 109.5
H1A C1 H1B 108.1
N5 C2 C1 112.3(5)
N5 C2 H2A 109.1
C1 C2 H2A 109.1
N5 C2 H2B 109.1
C1 C2 H2B 109.1
H2A C2 H2B 107.9
C4 C3 S2 111.1(4)
C4 C3 H3A 109.4
S2 C3 H3A 109.4
C4 C3 H3B 109.4
S2 C3 H3B 109.4
H3A C3 H3B 108.0
N6 C4 C3 117.2(6)
N6 C4 H4A 108.0
C3 C4 H4A 108.0
N6 C4 H4B 108.0
C3 C4 H4B 108.0
H4A C4 H4B 107.2
O5 C5 C6 110.2(5)
O5 C5 H5A 109.6
C6 C5 H5A 109.6
O5 C5 H5B 109.6
C6 C5 H5B 109.6
H5A C5 H5B 108.1
O6 C6 C5 109.7(4)
O6 C6 H6A 109.7
C5 C6 H6A 109.7
O6 C6 H6B 109.7
C5 C6 H6B 109.7
H6A C6 H6B 108.2
O6 C7 C8 108.7(5)
O6 C7 H7A 109.9
C8 C7 H7A 109.9
O6 C7 H7B 109.9
C8 C7 H7B 109.9
H7A C7 H7B 108.3
O7 C8 C7 108.4(5)
O7 C8 H8A 110.0
C7 C8 H8A 110.0
O7 C8 H8B 110.0
C7 C8 H8B 110.0
H8A C8 H8B 108.4
O7 C9 C10 108.9(5)
O7 C9 H9A 109.9
C10 C9 H9A 109.9
O7 C9 H9B 109.9
C10 C9 H9B 109.9
H9A C9 H9B 108.3
O8 C10 C9 110.2(4)
O8 C10 H10A 109.6
C9 C10 H10A 109.6
O8 C10 H10B 109.6
C9 C10 H10B 109.6
H10A C10 H10B 108.1
O8 C11 C12 109.2(5)
O8 C11 H11A 109.8
C12 C11 H11A 109.8
O8 C11 H11B 109.8
C12 C11 H11B 109.8
H11A C11 H11B 108.3
O9 C12 C11 109.3(5)
O9 C12 H12A 109.8
C11 C12 H12A 109.8
O9 C12 H12B 109.8
C11 C12 H12B 109.8
H12A C12 H12B 108.3
O9 C13 C14 109.8(5)
O9 C13 H13A 109.7
C14 C13 H13A 109.7
O9 C13 H13B 109.7
C14 C13 H13B 109.7
H13A C13 H13B 108.2
O10 C14 C13 108.5(4)
O10 C14 H14A 110.0
C13 C14 H14A 110.0
O10 C14 H14B 110.0
C13 C14 H14B 110.0
H14A C14 H14B 108.4
O10 C15 C16 108.2(4)
O10 C15 H15A 110.1
C16 C15 H15A 110.1
O10 C15 H15B 110.1
C16 C15 H15B 110.1
H15A C15 H15B 108.4
O5 C16 C15 109.7(4)
O5 C16 H16A 109.7
C15 C16 H16A 109.7
O5 C16 H16B 109.7
C15 C16 H16B 109.7
H16A C16 H16B 108.2
O1 N1 Fe1 169.6(5)
O2 N2 Fe1 171.4(5)
O3 N3 Fe2 170.5(5)
O4 N4 Fe2 169.7(4)
C2 N5 H5C 120.0
C2 N5 H5D 120.0
H5C N5 H5D 120.0
C4 N6 H6C 120.0
C4 N6 H6D 120.0
H6C N6 H6D 120.0
C16 O5 C5 111.9(4)
C6 O6 C7 111.6(4)
C8 O7 C9 111.4(4)
C10 O8 C11 112.2(4)
C12 O9 C13 111.1(4)
C14 O10 C15 112.8(4)
C1 S1 Fe1 106.1(2)
C1 S1 Fe2 107.66(19)
Fe1 S1 Fe2 76.73(5)
C3 S2 Fe2 106.6(2)
C3 S2 Fe1 107.71(19)
Fe2 S2 Fe1 77.81(5)
N2 Fe1 N1 118.4(2)
N2 Fe1 S2 111.54(16)
N1 Fe1 S2 108.43(16)
N2 Fe1 S1 106.54(16)
N1 Fe1 S1 107.91(16)
S2 Fe1 S1 102.80(5)
N2 Fe1 Fe2 121.61(17)
N1 Fe1 Fe2 119.90(16)
S2 Fe1 Fe2 51.08(4)
S1 Fe1 Fe2 51.73(4)
N3 Fe2 N4 119.6(2)
N3 Fe2 S2 105.16(16)
N4 Fe2 S2 106.51(17)
N3 Fe2 S1 110.71(17)
N4 Fe2 S1 110.58(16)
S2 Fe2 S1 102.65(6)
N3 Fe2 Fe1 119.38(18)
N4 Fe2 Fe1 120.65(16)
S2 Fe2 Fe1 51.12(4)
S1 Fe2 Fe1 51.54(4)

loop_
_geom_bond_atom_site_label_1
_geom_bond_atom_site_label_2
_geom_bond_distance
C1 C2 1.517(8)
C1 S1 1.848(6)
C1 H1A 0.9900
C1 H1B 0.9900
C2 N5 1.496(7)
C2 H2A 0.9900
C2 H2B 0.9900
C3 C4 1.516(8)
C3 S2 1.847(6)
C3 H3A 0.9900
C3 H3B 0.9900
C4 N6 1.387(10)
C4 H4A 0.9900
C4 H4B 0.9900
C5 O5 1.431(7)
C5 C6 1.491(8)
C5 H5A 0.9900
C5 H5B 0.9900
C6 O6 1.419(6)
C6 H6A 0.9900
C6 H6B 0.9900
C7 O6 1.422(7)
C7 C8 1.515(8)
C7 H7A 0.9900
C7 H7B 0.9900
C8 O7 1.416(7)
C8 H8A 0.9900
C8 H8B 0.9900
C9 O7 1.439(6)
C9 C10 1.492(8)
C9 H9A 0.9900
C9 H9B 0.9900
C10 O8 1.422(7)
C10 H10A 0.9900
C10 H10B 0.9900
C11 O8 1.423(7)
C11 C12 1.495(9)
C11 H11A 0.9900
C11 H11B 0.9900
C12 O9 1.424(7)
C12 H12A 0.9900
C12 H12B 0.9900
C13 O9 1.417(7)
C13 C14 1.509(8)
C13 H13A 0.9900
C13 H13B 0.9900
C14 O10 1.418(7)
C14 H14A 0.9900
C14 H14B 0.9900
C15 O10 1.434(6)
C15 C16 1.493(8)
C15 H15A 0.9900
C15 H15B 0.9900
C16 O5 1.427(6)
C16 H16A 0.9900
C16 H16B 0.9900
N1 O1 1.173(6)
N1 Fe1 1.676(5)
N2 O2 1.173(6)
N2 Fe1 1.676(5)
N3 O3 1.177(7)
N3 Fe2 1.672(5)
N4 O4 1.184(6)
N4 Fe2 1.675(5)
N5 H5C 0.8800
N5 H5D 0.8800
N6 H6C 0.8800
N6 H6D 0.8800
S1 Fe1 2.3223(15)
S1 Fe2 2.3285(15)
S2 Fe2 2.2976(15)
S2 Fe1 2.2989(15)
Fe1 Fe2 2.8867(13)
